data_4313806
loop_
_publ_author_name
'Brian K. Bennett'
'Erik Saganic'
'Scott Lovell'
'Werner Kaminsky'
'Amanda Samuel'
'James M. Mayer'

_publ_contact_author
;
       Mayer, James M.
    Department of Chemistry, BOX 351700
    University of Washington
    Seattle, WA 98195
    USA
;
_publ_contact_author_email mayer@chem.washington.edu
_publ_section_title
;
 Osmium Phosphiniminato Complexes: Synthesis, Protonation, Structure, and
 Redox-Coupled Hydrolytic Scission of N-P Bonds
;
_journal_name_full 'Inorganic Chemistry'
_journal_page_first 4127
_journal_page_last 4134
_journal_paper_doi 10.1021/ic026260u
_journal_volume 42
_journal_year 2003
_chemical_formula_moiety 'C27 H25 B Cl2 N7 Os P'
_chemical_formula_sum 'C27 H25 B Cl2 N7 Os P'
_chemical_formula_weight 750.42
_chemical_name_common 'ESI99 data2'
_chemical_name_systematic 'ESI99 data2'
_space_group_IT_number 14
_symmetry_cell_setting monoclinic
_symmetry_space_group_name_Hall '-P 2ybc'
_symmetry_space_group_name_H-M 'P 1 21/c 1'
_atom_sites_solution_hydrogens geom
_atom_sites_solution_primary direct
_atom_sites_solution_secondary difmap
_audit_creation_method SHELXL-97
_cell_angle_alpha 90.00
_cell_angle_beta 107.5000(13)
_cell_angle_gamma 90.00
_cell_formula_units_Z 4
_cell_length_a 8.6640(3)
_cell_length_b 15.3050(6)
_cell_length_c 21.7270(10)
_cell_measurement_reflns_used 1013
_cell_measurement_temperature 130(2)
_cell_volume 2747.71(19)
_computing_cell_refinement 'HKL Scalepack (Otwinowski & Minor 1997)'
_computing_data_collection KappaCCD
_computing_data_reduction HKL2000
_computing_molecular_graphics 'maXus, Zortep'
_computing_publication_material 'SHELXL-97 (Sheldrick, 1997)'
_computing_structure_refinement 'SHELXL-97 (Sheldrick, 1997)'
_computing_structure_solution SIR97
_diffrn_ambient_temperature 130(2)
_diffrn_measured_fraction_theta_full 0.924
_diffrn_measured_fraction_theta_max 0.924
_diffrn_measurement_device_type 'Nonius KappaCCD'
_diffrn_measurement_method '\f and \w scans'
_diffrn_radiation_monochromator graphite
_diffrn_radiation_source 'fine-focus sealed tube'
_diffrn_radiation_type MoK\a
_diffrn_radiation_wavelength 0.71073
_diffrn_reflns_av_R_equivalents 0.0584
_diffrn_reflns_av_sigmaI/netI 0.0986
_diffrn_reflns_limit_h_max 11
_diffrn_reflns_limit_h_min -11
_diffrn_reflns_limit_k_max 16
_diffrn_reflns_limit_k_min -17
_diffrn_reflns_limit_l_max 27
_diffrn_reflns_limit_l_min -28
_diffrn_reflns_number 11017
_diffrn_reflns_theta_full 28.28
_diffrn_reflns_theta_max 28.28
_diffrn_reflns_theta_min 2.37
_exptl_absorpt_coefficient_mu 4.926
_exptl_absorpt_correction_T_max 0.7979
_exptl_absorpt_correction_T_min 0.3844
_exptl_absorpt_correction_type HKL-2000
_exptl_absorpt_process_details 'numerical, using redundancy'
_exptl_crystal_colour Orange
_exptl_crystal_density_diffrn 1.814
_exptl_crystal_density_method 'not measured'
_exptl_crystal_description Plate
_exptl_crystal_F_000 1464
_exptl_crystal_size_max 0.24
_exptl_crystal_size_mid 0.14
_exptl_crystal_size_min 0.05
_refine_diff_density_max 2.297
_refine_diff_density_min -2.038
_refine_diff_density_rms 0.197
_refine_ls_extinction_method none
_refine_ls_goodness_of_fit_ref 1.005
_refine_ls_hydrogen_treatment 'H atoms riding'
_refine_ls_matrix_type full
_refine_ls_number_parameters 352
_refine_ls_number_reflns 6326
_refine_ls_number_restraints 0
_refine_ls_restrained_S_all 1.005
_refine_ls_R_factor_all 0.0769
_refine_ls_R_factor_gt 0.0436
_refine_ls_shift/su_max 0.001
_refine_ls_shift/su_mean 0.000
_refine_ls_structure_factor_coef Fsqd
_refine_ls_weighting_details 'calc w=1/[\s^2^(Fo^2^)+(0.0220P)^2^+0.0000P] where P=(Fo^2^+2Fc^2^)/3'
_refine_ls_weighting_scheme calc
_refine_ls_wR_factor_gt 0.0850
_refine_ls_wR_factor_ref 0.0934
_reflns_number_gt 4339
_reflns_number_total 6326
_reflns_threshold_expression >2sigma(I)
_cod_data_source_file ic026260u_1.cif
_cod_data_source_block shelxl
_cod_depositor_comments
;
The following automatic conversions were performed:
data name '_publ_contact_email' replaced with
'_publ_contact_author_email' as specified in the replacement file
'/home/antanas/src/cod-tools/trunk/data/replacement-values/replacement_tags.lst'.

Automatic conversion script
Id: cif_correct_tags 4998 2017-03-02 13:24:31Z antanas 
;
_cod_database_code 4313806

loop_
_symmetry_equiv_pos_as_xyz
'x, y, z'
'-x, y+1/2, -z+1/2'
'-x, -y, -z'
'x, -y-1/2, z-1/2'

loop_
_atom_site_label
_atom_site_type_symbol
_atom_site_fract_x
_atom_site_fract_y
_atom_site_fract_z
_atom_site_U_iso_or_equiv
_atom_site_adp_type
_atom_site_occupancy
_atom_site_symmetry_multiplicity
_atom_site_calc_flag
_atom_site_refinement_flags
_atom_site_disorder_assembly
_atom_site_disorder_group
Os1 Os 0.96455(3) 0.054269(14) 0.200804(12) 0.01815(8) Uani 1 1 d . . .
Cl1 Cl 1.15393(17) 0.16448(10) 0.19543(8) 0.0277(3) Uani 1 1 d . . .
Cl2 Cl 1.13125(17) -0.05673(10) 0.17915(7) 0.0265(3) Uani 1 1 d . . .
P1 P 1.01662(19) 0.03672(10) 0.36021(8) 0.0218(4) Uani 1 1 d . . .
N1 N 0.8539(5) 0.0660(3) 0.1012(2) 0.0192(11) Uani 1 1 d . . .
N2 N 0.6896(6) 0.0721(3) 0.0772(2) 0.0211(11) Uani 1 1 d . . .
N3 N 0.7878(5) -0.0377(3) 0.1957(2) 0.0163(10) Uani 1 1 d . . .
N4 N 0.6279(6) -0.0183(3) 0.1627(2) 0.0224(11) Uani 1 1 d . . .
N5 N 0.8053(5) 0.1517(3) 0.2064(2) 0.0182(11) Uani 1 1 d . . .
N6 N 0.6448(6) 0.1443(3) 0.1727(2) 0.0214(11) Uani 1 1 d . . .
N7 N 1.0494(5) 0.0415(3) 0.2922(2) 0.0230(12) Uani 1 1 d . . .
C1 C 0.6495(8) 0.0795(4) 0.0126(3) 0.0244(14) Uani 1 1 d . . .
H1 H 0.5425 0.0844 -0.0158 0.029 Uiso 1 1 calc R . .
C2 C 0.7882(8) 0.0789(4) -0.0058(3) 0.0296(16) Uani 1 1 d . . .
H2 H 0.7962 0.0832 -0.0483 0.036 Uiso 1 1 calc R . .
C3 C 0.9123(7) 0.0707(4) 0.0505(3) 0.0220(13) Uani 1 1 d . . .
H3 H 1.0238 0.0687 0.0533 0.026 Uiso 1 1 calc R . .
C4 C 0.5363(7) -0.0850(4) 0.1708(3) 0.0255(14) Uani 1 1 d . . .
H4 H 0.4218 -0.0880 0.1539 0.031 Uiso 1 1 calc R . .
C5 C 0.6338(7) -0.1486(4) 0.2075(3) 0.0233(14) Uani 1 1 d . . .
H5 H 0.6014 -0.2034 0.2201 0.028 Uiso 1 1 calc R . .
C6 C 0.7895(7) -0.1154(4) 0.2223(3) 0.0196(13) Uani 1 1 d . . .
H6 H 0.8840 -0.1444 0.2478 0.024 Uiso 1 1 calc R . .
C7 C 0.5646(8) 0.2131(4) 0.1859(3) 0.0264(15) Uani 1 1 d . . .
H7 H 0.4513 0.2228 0.1691 0.032 Uiso 1 1 calc R . .
C8 C 0.6744(7) 0.2679(4) 0.2281(3) 0.0263(14) Uani 1 1 d . . .
H8 H 0.6531 0.3219 0.2455 0.032 Uiso 1 1 calc R . .
C9 C 0.8220(7) 0.2261(4) 0.2393(3) 0.0207(13) Uani 1 1 d . . .
H9 H 0.9218 0.2477 0.2667 0.025 Uiso 1 1 calc R . .
C10 C 0.8089(7) 0.0109(4) 0.3575(3) 0.0253(14) Uani 1 1 d . . .
C11 C 0.6846(7) 0.0664(5) 0.3227(3) 0.0346(16) Uani 1 1 d . . .
H11 H 0.7106 0.1194 0.3052 0.042 Uiso 1 1 calc R . .
C12 C 0.5241(8) 0.0445(5) 0.3136(3) 0.0388(18) Uani 1 1 d . . .
H12 H 0.4398 0.0811 0.2887 0.047 Uiso 1 1 calc R . .
C13 C 0.4883(9) -0.0309(5) 0.3413(4) 0.044(2) Uani 1 1 d . . .
H13 H 0.3786 -0.0463 0.3353 0.053 Uiso 1 1 calc R . .
C14 C 0.6085(8) -0.0833(4) 0.3769(3) 0.0335(17) Uani 1 1 d . . .
H14 H 0.5808 -0.1340 0.3964 0.040 Uiso 1 1 calc R . .
C15 C 0.7702(8) -0.0651(4) 0.3855(3) 0.0298(15) Uani 1 1 d . . .
H15 H 0.8526 -0.1032 0.4099 0.036 Uiso 1 1 calc R . .
C16 C 1.0698(7) 0.1391(4) 0.4020(3) 0.0237(14) Uani 1 1 d . . .
C17 C 1.0099(8) 0.1622(4) 0.4531(3) 0.0323(16) Uani 1 1 d . . .
H17 H 0.9329 0.1258 0.4638 0.039 Uiso 1 1 calc R . .
C18 C 1.0635(9) 0.2388(4) 0.4881(4) 0.0378(18) Uani 1 1 d . . .
H18 H 1.0269 0.2530 0.5239 0.045 Uiso 1 1 calc R . .
C19 C 1.1706(9) 0.2942(4) 0.4705(4) 0.0371(17) Uani 1 1 d . . .
H19 H 1.2046 0.3470 0.4936 0.045 Uiso 1 1 calc R . .
C20 C 1.2269(8) 0.2726(4) 0.4199(3) 0.0360(17) Uani 1 1 d . . .
H20 H 1.3007 0.3102 0.4082 0.043 Uiso 1 1 calc R . .
C21 C 1.1763(7) 0.1956(4) 0.3855(3) 0.0268(14) Uani 1 1 d . . .
H21 H 1.2152 0.1815 0.3502 0.032 Uiso 1 1 calc R . .
C22 C 1.1462(7) -0.0453(4) 0.4101(3) 0.0213(13) Uani 1 1 d . . .
C23 C 1.1347(7) -0.1313(4) 0.3888(3) 0.0265(15) Uani 1 1 d . . .
H23 H 1.0572 -0.1464 0.3490 0.032 Uiso 1 1 calc R . .
C24 C 1.2339(8) -0.1945(4) 0.4245(3) 0.0279(15) Uani 1 1 d . . .
H24 H 1.2232 -0.2532 0.4096 0.033 Uiso 1 1 calc R . .
C25 C 1.3491(8) -0.1740(4) 0.4820(3) 0.0294(15) Uani 1 1 d . . .
H25 H 1.4181 -0.2182 0.5062 0.035 Uiso 1 1 calc R . .
C26 C 1.3639(7) -0.0886(4) 0.5042(3) 0.0262(14) Uani 1 1 d . . .
H26 H 1.4430 -0.0738 0.5437 0.031 Uiso 1 1 calc R . .
C27 C 1.2612(7) -0.0245(4) 0.4680(3) 0.0249(14) Uani 1 1 d . . .
H27 H 1.2704 0.0341 0.4831 0.030 Uiso 1 1 calc R . .
B1 B 0.5880(9) 0.0681(4) 0.1247(4) 0.0231(15) Uani 1 1 d . . .
H1A H 0.4697 0.0726 0.1014 0.028 Uiso 1 1 calc R . .

loop_
_atom_site_aniso_label
_atom_site_aniso_U_11
_atom_site_aniso_U_22
_atom_site_aniso_U_33
_atom_site_aniso_U_23
_atom_site_aniso_U_13
_atom_site_aniso_U_12
Os1 0.01707(12) 0.01868(13) 0.02056(13) 0.00059(11) 0.00846(9) -0.00027(10)
Cl1 0.0228(7) 0.0301(8) 0.0319(9) -0.0005(7) 0.0110(7) -0.0084(6)
Cl2 0.0238(7) 0.0304(8) 0.0295(8) 0.0016(7) 0.0142(7) 0.0067(7)
P1 0.0208(8) 0.0226(9) 0.0236(9) 0.0002(6) 0.0092(7) -0.0021(6)
N1 0.022(3) 0.018(3) 0.015(3) 0.003(2) 0.002(2) 0.000(2)
N2 0.019(3) 0.020(3) 0.021(3) 0.001(2) 0.000(2) -0.001(2)
N3 0.012(2) 0.017(3) 0.020(3) -0.0022(19) 0.006(2) 0.0006(18)
N4 0.018(3) 0.020(3) 0.028(3) 0.002(2) 0.004(2) -0.003(2)
N5 0.021(3) 0.013(2) 0.020(3) 0.002(2) 0.006(2) -0.004(2)
N6 0.023(3) 0.018(3) 0.025(3) 0.001(2) 0.009(2) 0.002(2)
N7 0.018(2) 0.040(3) 0.008(2) 0.006(2) -0.001(2) 0.001(2)
C1 0.031(3) 0.021(3) 0.017(3) 0.003(2) 0.001(3) -0.002(3)
C2 0.042(4) 0.027(4) 0.024(4) 0.001(3) 0.016(3) -0.004(3)
C3 0.026(3) 0.026(3) 0.018(3) 0.002(2) 0.013(3) -0.005(3)
C4 0.020(3) 0.032(4) 0.029(4) -0.005(3) 0.014(3) -0.005(3)
C5 0.027(3) 0.021(3) 0.029(4) -0.002(3) 0.019(3) -0.008(3)
C6 0.026(3) 0.018(3) 0.019(3) -0.003(2) 0.013(3) -0.001(2)
C7 0.028(3) 0.018(3) 0.038(4) 0.006(3) 0.018(3) 0.009(3)
C8 0.035(4) 0.016(3) 0.032(4) 0.001(3) 0.017(3) 0.003(3)
C9 0.026(3) 0.018(3) 0.017(3) 0.000(2) 0.005(3) -0.005(2)
C10 0.027(3) 0.028(3) 0.024(4) -0.003(3) 0.011(3) -0.007(3)
C11 0.026(3) 0.047(4) 0.033(4) 0.007(3) 0.013(3) 0.006(3)
C12 0.024(3) 0.059(5) 0.037(4) -0.004(4) 0.015(3) -0.001(3)
C13 0.035(4) 0.062(5) 0.042(5) -0.030(4) 0.021(4) -0.018(4)
C14 0.044(4) 0.025(3) 0.041(4) -0.010(3) 0.028(4) -0.013(3)
C15 0.042(4) 0.027(4) 0.026(4) -0.007(3) 0.019(3) -0.010(3)
C16 0.020(3) 0.024(3) 0.027(4) 0.004(3) 0.007(3) 0.003(3)
C17 0.035(4) 0.028(4) 0.044(4) 0.001(3) 0.027(3) -0.001(3)
C18 0.054(5) 0.025(4) 0.047(5) -0.004(3) 0.034(4) 0.001(3)
C19 0.054(5) 0.021(4) 0.043(5) 0.002(3) 0.026(4) 0.004(3)
C20 0.046(4) 0.031(4) 0.034(4) 0.007(3) 0.016(4) -0.006(3)
C21 0.032(4) 0.030(4) 0.021(4) -0.002(3) 0.012(3) -0.006(3)
C22 0.020(3) 0.021(3) 0.024(3) 0.004(3) 0.009(3) -0.001(2)
C23 0.031(4) 0.024(3) 0.026(4) -0.002(3) 0.010(3) 0.001(3)
C24 0.039(4) 0.019(3) 0.030(4) -0.001(3) 0.017(3) 0.004(3)
C25 0.036(4) 0.029(4) 0.028(4) 0.005(3) 0.017(3) 0.003(3)
C26 0.025(3) 0.032(4) 0.020(3) 0.008(3) 0.004(3) 0.000(3)
C27 0.024(3) 0.027(3) 0.026(4) 0.003(3) 0.012(3) -0.001(3)
B1 0.029(4) 0.017(4) 0.026(4) 0.000(3) 0.013(3) 0.001(3)

loop_
_atom_type_symbol
_atom_type_description
_atom_type_scat_dispersion_real
_atom_type_scat_dispersion_imag
_atom_type_scat_source
C C 0.0033 0.0016 'International Tables Vol C Tables 4.2.6.8 and 6.1.1.4'
H H 0.0000 0.0000 'International Tables Vol C Tables 4.2.6.8 and 6.1.1.4'
B B 0.0013 0.0007 'International Tables Vol C Tables 4.2.6.8 and 6.1.1.4'
N N 0.0061 0.0033 'International Tables Vol C Tables 4.2.6.8 and 6.1.1.4'
Cl Cl 0.1484 0.1585 'International Tables Vol C Tables 4.2.6.8 and 6.1.1.4'
P P 0.1023 0.0942 'International Tables Vol C Tables 4.2.6.8 and 6.1.1.4'
Os Os -1.2165 7.6030 'International Tables Vol C Tables 4.2.6.8 and 6.1.1.4'

loop_
_geom_angle_atom_site_label_1
_geom_angle_atom_site_label_2
_geom_angle_atom_site_label_3
_geom_angle
_geom_angle_site_symmetry_1
_geom_angle_site_symmetry_3
_geom_angle_publ_flag
N7 Os1 N3 91.91(19) . . ?
N7 Os1 N5 93.9(2) . . ?
N3 Os1 N5 89.84(17) . . ?
N7 Os1 N1 175.59(18) . . ?
N3 Os1 N1 84.33(18) . . ?
N5 Os1 N1 83.78(18) . . ?
N7 Os1 Cl2 93.78(15) . . ?
N3 Os1 Cl2 89.27(13) . . ?
N5 Os1 Cl2 172.27(13) . . ?
N1 Os1 Cl2 88.48(13) . . ?
N7 Os1 Cl1 93.91(15) . . ?
N3 Os1 Cl1 174.04(13) . . ?
N5 Os1 Cl1 88.50(13) . . ?
N1 Os1 Cl1 89.80(13) . . ?
Cl2 Os1 Cl1 91.61(5) . . ?
N7 P1 C16 109.8(3) . . ?
N7 P1 C22 109.7(3) . . ?
C16 P1 C22 106.4(3) . . ?
N7 P1 C10 115.4(3) . . ?
C16 P1 C10 107.8(3) . . ?
C22 P1 C10 107.3(3) . . ?
C3 N1 N2 106.8(5) . . ?
C3 N1 Os1 133.0(4) . . ?
N2 N1 Os1 120.1(4) . . ?
C1 N2 N1 108.5(5) . . ?
C1 N2 B1 132.8(5) . . ?
N1 N2 B1 118.7(5) . . ?
C6 N3 N4 107.3(4) . . ?
C6 N3 Os1 133.0(4) . . ?
N4 N3 Os1 119.5(3) . . ?
C4 N4 N3 108.0(5) . . ?
C4 N4 B1 132.8(5) . . ?
N3 N4 B1 119.3(5) . . ?
C9 N5 N6 106.7(4) . . ?
C9 N5 Os1 133.2(4) . . ?
N6 N5 Os1 120.0(3) . . ?
C7 N6 N5 109.3(5) . . ?
C7 N6 B1 131.2(5) . . ?
N5 N6 B1 119.3(4) . . ?
P1 N7 Os1 148.4(3) . . ?
N2 C1 C2 109.2(6) . . ?
N2 C1 H1 125.4 . . ?
C2 C1 H1 125.4 . . ?
C3 C2 C1 105.1(6) . . ?
C3 C2 H2 127.4 . . ?
C1 C2 H2 127.4 . . ?
N1 C3 C2 110.4(5) . . ?
N1 C3 H3 124.8 . . ?
C2 C3 H3 124.8 . . ?
N4 C4 C5 109.3(5) . . ?
N4 C4 H4 125.3 . . ?
C5 C4 H4 125.3 . . ?
C4 C5 C6 105.1(5) . . ?
C4 C5 H5 127.5 . . ?
C6 C5 H5 127.5 . . ?
N3 C6 C5 110.3(5) . . ?
N3 C6 H6 124.8 . . ?
C5 C6 H6 124.8 . . ?
N6 C7 C8 108.6(5) . . ?
N6 C7 H7 125.7 . . ?
C8 C7 H7 125.7 . . ?
C9 C8 C7 104.6(5) . . ?
C9 C8 H8 127.7 . . ?
C7 C8 H8 127.7 . . ?
N5 C9 C8 110.8(5) . . ?
N5 C9 H9 124.6 . . ?
C8 C9 H9 124.6 . . ?
C15 C10 C11 119.5(6) . . ?
C15 C10 P1 121.9(5) . . ?
C11 C10 P1 118.4(5) . . ?
C12 C11 C10 120.4(7) . . ?
C12 C11 H11 119.8 . . ?
C10 C11 H11 119.8 . . ?
C13 C12 C11 119.2(7) . . ?
C13 C12 H12 120.4 . . ?
C11 C12 H12 120.4 . . ?
C14 C13 C12 120.6(7) . . ?
C14 C13 H13 119.7 . . ?
C12 C13 H13 119.7 . . ?
C13 C14 C15 122.0(7) . . ?
C13 C14 H14 119.0 . . ?
C15 C14 H14 119.0 . . ?
C14 C15 C10 118.2(6) . . ?
C14 C15 H15 120.9 . . ?
C10 C15 H15 120.9 . . ?
C21 C16 C17 118.7(6) . . ?
C21 C16 P1 120.0(5) . . ?
C17 C16 P1 121.2(5) . . ?
C18 C17 C16 120.0(6) . . ?
C18 C17 H17 120.0 . . ?
C16 C17 H17 120.0 . . ?
C19 C18 C17 120.0(6) . . ?
C19 C18 H18 120.0 . . ?
C17 C18 H18 120.0 . . ?
C20 C19 C18 120.1(6) . . ?
C20 C19 H19 120.0 . . ?
C18 C19 H19 120.0 . . ?
C19 C20 C21 120.2(6) . . ?
C19 C20 H20 119.9 . . ?
C21 C20 H20 119.9 . . ?
C16 C21 C20 121.0(6) . . ?
C16 C21 H21 119.5 . . ?
C20 C21 H21 119.5 . . ?
C27 C22 C23 118.7(5) . . ?
C27 C22 P1 122.1(4) . . ?
C23 C22 P1 119.2(5) . . ?
C24 C23 C22 120.7(6) . . ?
C24 C23 H23 119.7 . . ?
C22 C23 H23 119.7 . . ?
C23 C24 C25 120.8(6) . . ?
C23 C24 H24 119.6 . . ?
C25 C24 H24 119.6 . . ?
C24 C25 C26 119.7(6) . . ?
C24 C25 H25 120.1 . . ?
C26 C25 H25 120.1 . . ?
C25 C26 C27 119.3(6) . . ?
C25 C26 H26 120.4 . . ?
C27 C26 H26 120.4 . . ?
C22 C27 C26 120.8(6) . . ?
C22 C27 H27 119.6 . . ?
C26 C27 H27 119.6 . . ?
N4 B1 N6 108.2(5) . . ?
N4 B1 N2 108.1(5) . . ?
N6 B1 N2 106.9(5) . . ?
N4 B1 H1A 111.2 . . ?
N6 B1 H1A 111.2 . . ?
N2 B1 H1A 111.2 . . ?

loop_
_geom_bond_atom_site_label_1
_geom_bond_atom_site_label_2
_geom_bond_distance
_geom_bond_site_symmetry_2
_geom_bond_publ_flag
Os1 N7 1.908(4) . ?
Os1 N3 2.058(4) . ?
Os1 N5 2.060(5) . ?
Os1 N1 2.095(5) . ?
Os1 Cl2 2.3668(14) . ?
Os1 Cl1 2.3804(14) . ?
P1 N7 1.588(5) . ?
P1 C16 1.800(6) . ?
P1 C22 1.811(6) . ?
P1 C10 1.826(6) . ?
N1 C3 1.345(7) . ?
N1 N2 1.364(6) . ?
N2 C1 1.345(8) . ?
N2 B1 1.546(8) . ?
N3 C6 1.320(7) . ?
N3 N4 1.387(6) . ?
N4 C4 1.337(8) . ?
N4 B1 1.542(8) . ?
N5 C9 1.330(7) . ?
N5 N6 1.367(6) . ?
N6 C7 1.339(7) . ?
N6 B1 1.544(8) . ?
C1 C2 1.375(9) . ?
C1 H1 0.9500 . ?
C2 C3 1.370(9) . ?
C2 H2 0.9500 . ?
C3 H3 0.9500 . ?
C4 C5 1.375(8) . ?
C4 H4 0.9500 . ?
C5 C6 1.386(8) . ?
C5 H5 0.9500 . ?
C6 H6 0.9500 . ?
C7 C8 1.387(9) . ?
C7 H7 0.9500 . ?
C8 C9 1.384(8) . ?
C8 H8 0.9500 . ?
C9 H9 0.9500 . ?
C10 C15 1.400(8) . ?
C10 C11 1.401(9) . ?
C11 C12 1.385(9) . ?
C11 H11 0.9500 . ?
C12 C13 1.378(10) . ?
C12 H12 0.9500 . ?
C13 C14 1.357(10) . ?
C13 H13 0.9500 . ?
C14 C15 1.384(9) . ?
C14 H14 0.9500 . ?
C15 H15 0.9500 . ?
C16 C21 1.388(8) . ?
C16 C17 1.404(9) . ?
C17 C18 1.398(9) . ?
C17 H17 0.9500 . ?
C18 C19 1.393(9) . ?
C18 H18 0.9500 . ?
C19 C20 1.371(9) . ?
C19 H19 0.9500 . ?
C20 C21 1.394(9) . ?
C20 H20 0.9500 . ?
C21 H21 0.9500 . ?
C22 C27 1.386(8) . ?
C22 C23 1.388(8) . ?
C23 C24 1.371(8) . ?
C23 H23 0.9500 . ?
C24 C25 1.379(9) . ?
C24 H24 0.9500 . ?
C25 C26 1.387(9) . ?
C25 H25 0.9500 . ?
C26 C27 1.397(8) . ?
C26 H26 0.9500 . ?
C27 H27 0.9500 . ?
B1 H1A 1.0000 . ?

loop_
_geom_torsion_atom_site_label_1
_geom_torsion_atom_site_label_2
_geom_torsion_atom_site_label_3
_geom_torsion_atom_site_label_4
_geom_torsion
_geom_torsion_site_symmetry_1
_geom_torsion_site_symmetry_2
_geom_torsion_site_symmetry_3
_geom_torsion_site_symmetry_4
_geom_torsion_publ_flag
N7 Os1 N1 C3 -167(2) . . . . ?
N3 Os1 N1 C3 -135.3(5) . . . . ?
N5 Os1 N1 C3 134.2(5) . . . . ?
Cl2 Os1 N1 C3 -45.9(5) . . . . ?
Cl1 Os1 N1 C3 45.7(5) . . . . ?
N7 Os1 N1 N2 14(3) . . . . ?
N3 Os1 N1 N2 45.9(4) . . . . ?
N5 Os1 N1 N2 -44.5(4) . . . . ?
Cl2 Os1 N1 N2 135.3(4) . . . . ?
Cl1 Os1 N1 N2 -133.0(4) . . . . ?
C3 N1 N2 C1 0.6(6) . . . . ?
Os1 N1 N2 C1 179.6(4) . . . . ?
C3 N1 N2 B1 179.7(5) . . . . ?
Os1 N1 N2 B1 -1.3(6) . . . . ?
N7 Os1 N3 C6 -44.6(5) . . . . ?
N5 Os1 N3 C6 -138.6(5) . . . . ?
N1 Os1 N3 C6 137.7(5) . . . . ?
Cl2 Os1 N3 C6 49.1(5) . . . . ?
Cl1 Os1 N3 C6 147.6(10) . . . . ?
N7 Os1 N3 N4 129.7(4) . . . . ?
N5 Os1 N3 N4 35.8(4) . . . . ?
N1 Os1 N3 N4 -48.0(4) . . . . ?
Cl2 Os1 N3 N4 -136.5(4) . . . . ?
Cl1 Os1 N3 N4 -38.1(15) . . . . ?
C6 N3 N4 C4 0.6(6) . . . . ?
Os1 N3 N4 C4 -175.1(4) . . . . ?
C6 N3 N4 B1 -178.2(5) . . . . ?
Os1 N3 N4 B1 6.2(7) . . . . ?
N7 Os1 N5 C9 50.3(5) . . . . ?
N3 Os1 N5 C9 142.2(5) . . . . ?
N1 Os1 N5 C9 -133.4(5) . . . . ?
Cl2 Os1 N5 C9 -134.4(8) . . . . ?
Cl1 Os1 N5 C9 -43.5(5) . . . . ?
N7 Os1 N5 N6 -127.5(4) . . . . ?
N3 Os1 N5 N6 -35.6(4) . . . . ?
N1 Os1 N5 N6 48.7(4) . . . . ?
Cl2 Os1 N5 N6 47.8(12) . . . . ?
Cl1 Os1 N5 N6 138.7(4) . . . . ?
C9 N5 N6 C7 -0.9(6) . . . . ?
Os1 N5 N6 C7 177.4(4) . . . . ?
C9 N5 N6 B1 174.7(5) . . . . ?
Os1 N5 N6 B1 -7.0(6) . . . . ?
C16 P1 N7 Os1 -102.5(6) . . . . ?
C22 P1 N7 Os1 140.9(6) . . . . ?
C10 P1 N7 Os1 19.6(7) . . . . ?
N3 Os1 N7 P1 -48.3(6) . . . . ?
N5 Os1 N7 P1 41.7(6) . . . . ?
N1 Os1 N7 P1 -17(3) . . . . ?
Cl2 Os1 N7 P1 -137.7(6) . . . . ?
Cl1 Os1 N7 P1 130.4(6) . . . . ?
N1 N2 C1 C2 -0.4(6) . . . . ?
B1 N2 C1 C2 -179.3(6) . . . . ?
N2 C1 C2 C3 0.0(7) . . . . ?
N2 N1 C3 C2 -0.6(6) . . . . ?
Os1 N1 C3 C2 -179.5(4) . . . . ?
C1 C2 C3 N1 0.3(7) . . . . ?
N3 N4 C4 C5 -1.2(7) . . . . ?
B1 N4 C4 C5 177.4(6) . . . . ?
N4 C4 C5 C6 1.2(7) . . . . ?
N4 N3 C6 C5 0.2(6) . . . . ?
Os1 N3 C6 C5 175.0(4) . . . . ?
C4 C5 C6 N3 -0.9(7) . . . . ?
N5 N6 C7 C8 1.1(7) . . . . ?
B1 N6 C7 C8 -173.8(6) . . . . ?
N6 C7 C8 C9 -0.9(7) . . . . ?
N6 N5 C9 C8 0.4(6) . . . . ?
Os1 N5 C9 C8 -177.6(4) . . . . ?
C7 C8 C9 N5 0.3(7) . . . . ?
N7 P1 C10 C15 117.1(5) . . . . ?
C16 P1 C10 C15 -119.7(5) . . . . ?
C22 P1 C10 C15 -5.4(6) . . . . ?
N7 P1 C10 C11 -58.9(6) . . . . ?
C16 P1 C10 C11 64.3(6) . . . . ?
C22 P1 C10 C11 178.6(5) . . . . ?
C15 C10 C11 C12 -2.9(10) . . . . ?
P1 C10 C11 C12 173.2(5) . . . . ?
C10 C11 C12 C13 2.4(10) . . . . ?
C11 C12 C13 C14 -0.1(11) . . . . ?
C12 C13 C14 C15 -1.8(11) . . . . ?
C13 C14 C15 C10 1.3(10) . . . . ?
C11 C10 C15 C14 1.0(9) . . . . ?
P1 C10 C15 C14 -174.9(5) . . . . ?
N7 P1 C16 C21 -21.4(6) . . . . ?
C22 P1 C16 C21 97.2(5) . . . . ?
C10 P1 C16 C21 -148.0(5) . . . . ?
N7 P1 C16 C17 160.8(5) . . . . ?
C22 P1 C16 C17 -80.5(6) . . . . ?
C10 P1 C16 C17 34.3(6) . . . . ?
C21 C16 C17 C18 -3.0(9) . . . . ?
P1 C16 C17 C18 174.8(5) . . . . ?
C16 C17 C18 C19 3.0(10) . . . . ?
C17 C18 C19 C20 -1.7(11) . . . . ?
C18 C19 C20 C21 0.6(11) . . . . ?
C17 C16 C21 C20 1.9(9) . . . . ?
P1 C16 C21 C20 -176.0(5) . . . . ?
C19 C20 C21 C16 -0.6(10) . . . . ?
N7 P1 C22 C27 117.9(5) . . . . ?
C16 P1 C22 C27 -0.9(6) . . . . ?
C10 P1 C22 C27 -116.0(5) . . . . ?
N7 P1 C22 C23 -59.6(5) . . . . ?
C16 P1 C22 C23 -178.3(5) . . . . ?
C10 P1 C22 C23 66.5(5) . . . . ?
C27 C22 C23 C24 0.7(9) . . . . ?
P1 C22 C23 C24 178.2(5) . . . . ?
C22 C23 C24 C25 -1.1(10) . . . . ?
C23 C24 C25 C26 0.7(10) . . . . ?
C24 C25 C26 C27 0.1(9) . . . . ?
C23 C22 C27 C26 0.0(9) . . . . ?
P1 C22 C27 C26 -177.4(5) . . . . ?
C25 C26 C27 C22 -0.4(9) . . . . ?
C4 N4 B1 N6 120.9(7) . . . . ?
N3 N4 B1 N6 -60.7(7) . . . . ?
C4 N4 B1 N2 -123.7(7) . . . . ?
N3 N4 B1 N2 54.7(7) . . . . ?
C7 N6 B1 N4 -124.2(6) . . . . ?
N5 N6 B1 N4 61.3(6) . . . . ?
C7 N6 B1 N2 119.6(6) . . . . ?
N5 N6 B1 N2 -54.8(6) . . . . ?
C1 N2 B1 N4 121.7(6) . . . . ?
N1 N2 B1 N4 -57.1(6) . . . . ?
C1 N2 B1 N6 -122.1(6) . . . . ?
N1 N2 B1 N6 59.1(6) . . . . ?
